data_7034168
loop_
_publ_author_name
'Kowalski, Konrad'
'Karpowicz, Rafa\/l'
'Mlosto\'n, Grzegorz'
'Miesel, Dominique'
'Hildebrandt, Alexander'
'Lang, Heinrich'
'Czerwieniec, Rafa\/l'
'Therrien, Bruno'

_publ_section_title
;
 Synthesis and (spectro)electrochemistry of mixed-valent
 diferrocenyl-dihydrothiopyran derivatives.
;
_journal_issue 13
_journal_name_full 'Dalton transactions (Cambridge, England : 2003)'
_journal_page_first 6268
_journal_page_last 6276
_journal_paper_doi 10.1039/c5dt00246j
_journal_volume 44
_journal_year 2015
_chemical_formula_moiety 'C27 H28 Fe2 S'
_chemical_formula_sum 'C27 H28 Fe2 S'
_chemical_formula_weight 496.25
_chemical_name_systematic
; 
 ? 
;
_space_group_IT_number 61
_symmetry_cell_setting orthorhombic
_symmetry_Int_Tables_number 61
_symmetry_space_group_name_Hall '-P 2bc 2ac'
_symmetry_space_group_name_H-M 'P c a b'
_atom_sites_solution_hydrogens geom
_atom_sites_solution_primary direct
_atom_sites_solution_secondary difmap
_audit_creation_method SHELXL-97
_audit_update_record
;
2014-10-27 deposited with the CCDC.
2015-02-23 downloaded from the CCDC.
;
_cell_angle_alpha 90.00
_cell_angle_beta 90.00
_cell_angle_gamma 90.00
_cell_formula_units_Z 8
_cell_length_a 9.7243(7)
_cell_length_b 13.7133(10)
_cell_length_c 32.524(2)
_cell_measurement_reflns_used 8000
_cell_measurement_temperature 173(2)
_cell_measurement_theta_max 28.90
_cell_measurement_theta_min 2.10
_cell_volume 4337.1(5)
_computing_cell_refinement 'CELL (Stoe IPDS Software, 2000)'
_computing_data_collection 'EXPOSE (Stoe IPDS Software, 2000)'
_computing_data_reduction 'INTEGRATE (Stoe IPDS Software, 2000)'
_computing_molecular_graphics 'ORTEP (Farrugia, 1997)'
_computing_publication_material 'SHELXL-97 (Sheldrick, 1997)'
_computing_structure_refinement 'SHELXL-97 (Sheldrick, 1997)'
_computing_structure_solution 'SHELXS-97 (Sheldrick, 1990)'
_diffrn_ambient_temperature 173(2)
_diffrn_detector_area_resol_mean 0.81\%A
_diffrn_measured_fraction_theta_full 0.998
_diffrn_measured_fraction_theta_max 0.998
_diffrn_measurement_device_type 'STOE IPDS'
_diffrn_measurement_method 'phi oscillation'
_diffrn_radiation_monochromator graphite
_diffrn_radiation_source 'fine-focus sealed tube'
_diffrn_radiation_type MoK\a
_diffrn_radiation_wavelength 0.71073
_diffrn_reflns_av_R_equivalents 0.0908
_diffrn_reflns_av_sigmaI/netI 0.1370
_diffrn_reflns_limit_h_max 13
_diffrn_reflns_limit_h_min -13
_diffrn_reflns_limit_k_max 18
_diffrn_reflns_limit_k_min -18
_diffrn_reflns_limit_l_max 44
_diffrn_reflns_limit_l_min -43
_diffrn_reflns_number 39265
_diffrn_reflns_theta_full 29.23
_diffrn_reflns_theta_max 29.23
_diffrn_reflns_theta_min 1.94
_diffrn_standards_decay_% 0
_diffrn_standards_interval_time 0
_diffrn_standards_number 0
_exptl_absorpt_coefficient_mu 1.446
_exptl_absorpt_correction_T_max 0.662
_exptl_absorpt_correction_T_min 0.192
_exptl_absorpt_correction_type empirical
_exptl_absorpt_process_details 'Walker, N. & Stuart, D. (1983)'
_exptl_crystal_colour red
_exptl_crystal_density_diffrn 1.520
_exptl_crystal_density_method 'not measured'
_exptl_crystal_description block
_exptl_crystal_F_000 2064
_exptl_crystal_size_max 0.18
_exptl_crystal_size_mid 0.18
_exptl_crystal_size_min 0.16
_refine_diff_density_max 0.319
_refine_diff_density_min -0.299
_refine_diff_density_rms 0.063
_refine_ls_extinction_method none
_refine_ls_goodness_of_fit_ref 0.599
_refine_ls_hydrogen_treatment constr
_refine_ls_matrix_type full
_refine_ls_number_parameters 273
_refine_ls_number_reflns 5881
_refine_ls_number_restraints 0
_refine_ls_restrained_S_all 0.599
_refine_ls_R_factor_all 0.0835
_refine_ls_R_factor_gt 0.0288
_refine_ls_shift/su_max 0.001
_refine_ls_shift/su_mean 0.000
_refine_ls_structure_factor_coef Fsqd
_refine_ls_weighting_details 'calc w=1/[\s^2^(Fo^2^)+(0.0095P)^2^] where P=(Fo^2^+2Fc^2^)/3'
_refine_ls_weighting_scheme calc
_refine_ls_wR_factor_gt 0.0389
_refine_ls_wR_factor_ref 0.0431
_reflns_number_gt 2950
_reflns_number_total 5881
_reflns_threshold_expression >2sigma(I)
_cod_data_source_file c5dt00246j2.cif
_cod_data_source_block d:complex8
_cod_depositor_comments 'Adding full bibliography for 7034168--7034169.cif.'
_cod_original_sg_symbol_H-M 'P cab'
_cod_database_code 7034168

loop_
_symmetry_equiv_pos_as_xyz
'x, y, z'
'-x, -y+1/2, z+1/2'
'x+1/2, -y, -z+1/2'
'-x+1/2, y+1/2, -z'
'-x, -y, -z'
'x, y-1/2, -z-1/2'
'-x-1/2, y, z-1/2'
'x-1/2, -y-1/2, z'

loop_
_atom_site_label
_atom_site_type_symbol
_atom_site_fract_x
_atom_site_fract_y
_atom_site_fract_z
_atom_site_U_iso_or_equiv
_atom_site_adp_type
_atom_site_occupancy
_atom_site_symmetry_multiplicity
_atom_site_calc_flag
_atom_site_refinement_flags
C1 C 0.3308(2) 0.07434(14) 0.15532(6) 0.0155(5) Uani 1 1 d .
C2 C 0.20445(19) 0.04893(17) 0.17484(6) 0.0209(5) Uani 1 1 d .
H2 H 0.1710 -0.0141 0.1783 0.025 Uiso 1 1 calc R
C3 C 0.1381(2) 0.13530(18) 0.18812(7) 0.0255(6) Uani 1 1 d .
H3 H 0.0534 0.1388 0.2013 0.031 Uiso 1 1 calc R
C4 C 0.2231(2) 0.21510(16) 0.17784(7) 0.0252(6) Uani 1 1 d .
H4 H 0.2044 0.2804 0.1832 0.030 Uiso 1 1 calc R
C5 C 0.3420(2) 0.17835(15) 0.15792(6) 0.0212(5) Uani 1 1 d .
H5 H 0.4151 0.2155 0.1482 0.025 Uiso 1 1 calc R
C6 C 0.4949(3) 0.07160(19) 0.24701(7) 0.0329(7) Uani 1 1 d .
H6 H 0.5690 0.0388 0.2354 0.039 Uiso 1 1 calc R
C7 C 0.3740(3) 0.02828(19) 0.26248(7) 0.0336(6) Uani 1 1 d .
H7 H 0.3545 -0.0381 0.2630 0.040 Uiso 1 1 calc R
C8 C 0.2880(2) 0.10351(18) 0.27697(7) 0.0321(6) Uani 1 1 d .
H8 H 0.2015 0.0956 0.2887 0.039 Uiso 1 1 calc R
C9 C 0.3560(3) 0.19252(18) 0.27058(7) 0.0296(6) Uani 1 1 d .
H9 H 0.3222 0.2539 0.2774 0.036 Uiso 1 1 calc R
C10 C 0.4837(3) 0.17308(18) 0.25220(7) 0.0296(6) Uani 1 1 d .
H10 H 0.5494 0.2192 0.2448 0.036 Uiso 1 1 calc R
C11 C 0.3632(2) -0.02945(14) 0.09283(6) 0.0155(5) Uani 1 1 d .
C12 C 0.2263(2) -0.06536(14) 0.08851(7) 0.0225(5) Uani 1 1 d .
H12 H 0.1592 -0.0650 0.1089 0.027 Uiso 1 1 calc R
C13 C 0.2093(2) -0.10167(15) 0.04810(8) 0.0282(6) Uani 1 1 d .
H13 H 0.1296 -0.1294 0.0375 0.034 Uiso 1 1 calc R
C14 C 0.3346(3) -0.08838(16) 0.02668(7) 0.0301(6) Uani 1 1 d .
H14 H 0.3519 -0.1055 -0.0005 0.036 Uiso 1 1 calc R
C15 C 0.4290(2) -0.04414(16) 0.05427(6) 0.0216(5) Uani 1 1 d .
H15 H 0.5194 -0.0274 0.0481 0.026 Uiso 1 1 calc R
C16 C 0.2850(3) 0.19144(16) 0.05397(8) 0.0331(7) Uani 1 1 d .
H16 H 0.3472 0.2223 0.0714 0.040 Uiso 1 1 calc R
C17 C 0.1493(3) 0.16359(17) 0.06419(8) 0.0339(7) Uani 1 1 d .
H17 H 0.1064 0.1723 0.0895 0.041 Uiso 1 1 calc R
C18 C 0.0909(2) 0.1201(2) 0.02885(8) 0.0371(6) Uani 1 1 d .
H18 H 0.0019 0.0958 0.0268 0.045 Uiso 1 1 calc R
C19 C 0.1893(3) 0.11975(18) -0.00268(7) 0.0363(6) Uani 1 1 d .
H19 H 0.1772 0.0947 -0.0290 0.044 Uiso 1 1 calc R
C20 C 0.3101(3) 0.16428(17) 0.01260(8) 0.0362(7) Uani 1 1 d .
H20 H 0.3914 0.1740 -0.0019 0.043 Uiso 1 1 calc R
C21 C 0.4274(2) 0.00666(14) 0.13251(6) 0.0145(5) Uani 1 1 d .
C22 C 0.5674(2) 0.05541(14) 0.12597(7) 0.0177(5) Uani 1 1 d .
H22A H 0.5576 0.1011 0.1034 0.021 Uiso 1 1 calc R
H22B H 0.5874 0.0935 0.1504 0.021 Uiso 1 1 calc R
C23 C 0.6924(2) -0.00707(15) 0.11709(6) 0.0179(5) Uani 1 1 d .
C24 C 0.6966(2) -0.10428(15) 0.12065(6) 0.0177(5) Uani 1 1 d .
C25 C 0.5737(2) -0.16404(14) 0.13331(7) 0.0209(5) Uani 1 1 d .
H25A H 0.6059 -0.2218 0.1476 0.025 Uiso 1 1 calc R
H25B H 0.5259 -0.1855 0.1087 0.025 Uiso 1 1 calc R
C26 C 0.8161(2) 0.05452(17) 0.10603(8) 0.0335(6) Uani 1 1 d .
H26A H 0.8949 0.0132 0.1026 0.050 Uiso 1 1 calc R
H26B H 0.8335 0.1006 0.1276 0.050 Uiso 1 1 calc R
H26C H 0.7983 0.0889 0.0809 0.050 Uiso 1 1 calc R
C27 C 0.8226(2) -0.16588(16) 0.11277(8) 0.0275(6) Uani 1 1 d .
H27A H 0.8933 -0.1262 0.1008 0.041 Uiso 1 1 calc R
H27B H 0.7996 -0.2179 0.0943 0.041 Uiso 1 1 calc R
H27C H 0.8549 -0.1927 0.1383 0.041 Uiso 1 1 calc R
Fe1 Fe 0.32658(3) 0.12199(2) 0.215855(10) 0.01801(7) Uani 1 1 d .
Fe2 Fe 0.26072(3) 0.04349(2) 0.046847(10) 0.02065(7) Uani 1 1 d .
S3 S 0.45354(5) -0.10101(4) 0.165889(17) 0.01863(12) Uani 1 1 d .

loop_
_atom_site_aniso_label
_atom_site_aniso_U_11
_atom_site_aniso_U_22
_atom_site_aniso_U_33
_atom_site_aniso_U_23
_atom_site_aniso_U_13
_atom_site_aniso_U_12
C1 0.0165(11) 0.0166(11) 0.0133(11) 0.0005(8) -0.0008(10) 0.0012(9)
C2 0.0161(12) 0.0250(12) 0.0216(11) 0.0002(10) 0.0008(9) -0.0001(10)
C3 0.0187(12) 0.0363(15) 0.0215(12) -0.0025(11) 0.0000(10) 0.0097(11)
C4 0.0276(14) 0.0236(12) 0.0246(12) 0.0002(10) 0.0030(11) 0.0116(11)
C5 0.0260(14) 0.0187(12) 0.0188(12) 0.0021(9) 0.0013(11) 0.0038(11)
C6 0.0268(15) 0.0471(18) 0.0247(14) -0.0041(12) -0.0044(11) 0.0130(12)
C7 0.0508(17) 0.0274(14) 0.0225(13) 0.0056(11) -0.0106(12) -0.0078(13)
C8 0.0278(13) 0.0512(16) 0.0174(12) -0.0029(11) 0.0062(10) -0.0119(12)
C9 0.0343(15) 0.0296(14) 0.0250(13) -0.0080(11) -0.0038(12) -0.0021(12)
C10 0.0288(15) 0.0399(16) 0.0200(14) 0.0051(12) -0.0035(12) -0.0161(12)
C11 0.0175(12) 0.0120(11) 0.0170(11) -0.0012(9) -0.0023(9) 0.0032(9)
C12 0.0223(13) 0.0231(12) 0.0220(11) 0.0006(9) -0.0018(10) -0.0017(10)
C13 0.0304(14) 0.0235(12) 0.0307(12) -0.0009(12) -0.0121(12) -0.0035(10)
C14 0.0388(15) 0.0308(14) 0.0207(12) -0.0070(10) -0.0037(12) 0.0127(13)
C15 0.0223(11) 0.0228(11) 0.0197(12) -0.0003(11) -0.0004(10) 0.0050(11)
C16 0.0420(18) 0.0177(12) 0.0396(17) 0.0016(11) -0.0094(13) 0.0065(11)
C17 0.0365(17) 0.0342(15) 0.0310(14) 0.0035(12) 0.0062(13) 0.0219(12)
C18 0.0265(14) 0.0390(16) 0.0458(16) 0.0113(15) -0.0088(13) 0.0101(13)
C19 0.0531(17) 0.0358(14) 0.0200(12) 0.0046(13) -0.0102(13) 0.0103(15)
C20 0.0410(17) 0.0300(14) 0.0377(16) 0.0172(12) 0.0131(14) 0.0125(13)
C21 0.0137(11) 0.0134(10) 0.0163(11) 0.0014(9) 0.0010(9) 0.0003(9)
C22 0.0187(11) 0.0109(11) 0.0235(11) 0.0004(10) 0.0037(10) -0.0015(10)
C23 0.0129(12) 0.0201(11) 0.0208(12) -0.0007(9) 0.0005(10) -0.0003(10)
C24 0.0147(11) 0.0205(12) 0.0180(11) -0.0011(10) -0.0020(9) 0.0002(10)
C25 0.0201(12) 0.0157(11) 0.0271(13) 0.0014(10) 0.0010(11) 0.0040(10)
C26 0.0223(13) 0.0264(14) 0.0519(17) -0.0036(12) 0.0111(12) -0.0027(12)
C27 0.0246(13) 0.0281(13) 0.0298(13) 0.0012(10) 0.0036(12) 0.0082(12)
Fe1 0.01835(16) 0.01943(15) 0.01624(15) -0.00083(15) 0.00230(15) 0.00165(16)
Fe2 0.02145(17) 0.02269(15) 0.01781(14) 0.00069(16) -0.00276(17) 0.00444(16)
S3 0.0190(3) 0.0172(3) 0.0197(3) 0.0035(2) 0.0008(2) 0.0009(2)

loop_
_atom_type_symbol
_atom_type_description
_atom_type_scat_dispersion_real
_atom_type_scat_dispersion_imag
_atom_type_scat_source
C C 0.0033 0.0016 'International Tables Vol C Tables 4.2.6.8 and 6.1.1.4'
H H 0.0000 0.0000 'International Tables Vol C Tables 4.2.6.8 and 6.1.1.4'
Fe Fe 0.3463 0.8444 'International Tables Vol C Tables 4.2.6.8 and 6.1.1.4'
S S 0.1246 0.1234 'International Tables Vol C Tables 4.2.6.8 and 6.1.1.4'

loop_
_geom_angle_atom_site_label_1
_geom_angle_atom_site_label_2
_geom_angle_atom_site_label_3
_geom_angle
C2 C1 C5 106.4(2)
C2 C1 C21 127.06(18)
C5 C1 C21 126.3(2)
C2 C1 Fe1 68.75(11)
C5 C1 Fe1 68.41(12)
C21 C1 Fe1 132.08(15)
C3 C2 C1 108.89(19)
C3 C2 Fe1 69.89(12)
C1 C2 Fe1 70.78(11)
C3 C2 H2 125.6
C1 C2 H2 125.6
Fe1 C2 H2 125.4
C4 C3 C2 108.03(18)
C4 C3 Fe1 69.50(12)
C2 C3 Fe1 69.69(12)
C4 C3 H3 126.0
C2 C3 H3 126.0
Fe1 C3 H3 126.4
C3 C4 C5 108.1(2)
C3 C4 Fe1 70.15(12)
C5 C4 Fe1 69.69(12)
C3 C4 H4 126.0
C5 C4 H4 126.0
Fe1 C4 H4 125.8
C4 C5 C1 108.6(2)
C4 C5 Fe1 69.69(12)
C1 C5 Fe1 70.86(12)
C4 C5 H5 125.7
C1 C5 H5 125.7
Fe1 C5 H5 125.3
C10 C6 C7 108.1(2)
C10 C6 Fe1 70.34(15)
C7 C6 Fe1 69.64(14)
C10 C6 H6 126.0
C7 C6 H6 126.0
Fe1 C6 H6 125.6
C8 C7 C6 107.8(2)
C8 C7 Fe1 69.71(13)
C6 C7 Fe1 69.99(13)
C8 C7 H7 126.1
C6 C7 H7 126.1
Fe1 C7 H7 125.8
C9 C8 C7 107.92(19)
C9 C8 Fe1 70.19(13)
C7 C8 Fe1 69.87(13)
C9 C8 H8 126.0
C7 C8 H8 126.0
Fe1 C8 H8 125.5
C8 C9 C10 108.3(2)
C8 C9 Fe1 69.62(13)
C10 C9 Fe1 70.34(14)
C8 C9 H9 125.8
C10 C9 H9 125.8
Fe1 C9 H9 125.8
C9 C10 C6 107.9(2)
C9 C10 Fe1 69.62(14)
C6 C10 Fe1 69.55(14)
C9 C10 H10 126.1
C6 C10 H10 126.1
Fe1 C10 H10 126.3
C15 C11 C12 106.52(18)
C15 C11 C21 127.67(18)
C12 C11 C21 125.51(18)
C15 C11 Fe2 69.26(12)
C12 C11 Fe2 69.15(11)
C21 C11 Fe2 131.25(14)
C13 C12 C11 108.78(19)
C13 C12 Fe2 70.14(12)
C11 C12 Fe2 70.14(12)
C13 C12 H12 125.6
C11 C12 H12 125.6
Fe2 C12 H12 125.7
C14 C13 C12 108.2(2)
C14 C13 Fe2 69.86(13)
C12 C13 Fe2 69.44(12)
C14 C13 H13 125.9
C12 C13 H13 125.9
Fe2 C13 H13 126.3
C13 C14 C15 107.5(2)
C13 C14 Fe2 69.83(13)
C15 C14 Fe2 69.40(12)
C13 C14 H14 126.3
C15 C14 H14 126.3
Fe2 C14 H14 126.1
C14 C15 C11 109.0(2)
C14 C15 Fe2 70.04(12)
C11 C15 Fe2 70.16(12)
C14 C15 H15 125.5
C11 C15 H15 125.5
Fe2 C15 H15 125.9
C17 C16 C20 108.2(2)
C17 C16 Fe2 69.66(14)
C20 C16 Fe2 69.72(13)
C17 C16 H16 125.9
C20 C16 H16 125.9
Fe2 C16 H16 126.3
C16 C17 C18 107.3(2)
C16 C17 Fe2 70.07(13)
C18 C17 Fe2 69.51(14)
C16 C17 H17 126.3
C18 C17 H17 126.3
Fe2 C17 H17 125.7
C19 C18 C17 108.8(2)
C19 C18 Fe2 69.90(14)
C17 C18 Fe2 70.08(13)
C19 C18 H18 125.6
C17 C18 H18 125.6
Fe2 C18 H18 126.0
C18 C19 C20 107.9(2)
C18 C19 Fe2 69.94(13)
C20 C19 Fe2 70.20(13)
C18 C19 H19 126.0
C20 C19 H19 126.0
Fe2 C19 H19 125.4
C19 C20 C16 107.7(2)
C19 C20 Fe2 69.40(14)
C16 C20 Fe2 69.93(14)
C19 C20 H20 126.1
C16 C20 H20 126.1
Fe2 C20 H20 126.1
C1 C21 C11 111.20(16)
C1 C21 C22 110.60(16)
C11 C21 C22 112.97(17)
C1 C21 S3 106.66(13)
C11 C21 S3 107.17(13)
C22 C21 S3 107.91(13)
C23 C22 C21 119.53(16)
C23 C22 H22A 107.4
C21 C22 H22A 107.4
C23 C22 H22B 107.4
C21 C22 H22B 107.4
H22A C22 H22B 107.0
C24 C23 C26 123.5(2)
C24 C23 C22 124.84(19)
C26 C23 C22 111.56(17)
C23 C24 C25 122.77(19)
C23 C24 C27 124.6(2)
C25 C24 C27 112.68(17)
C24 C25 S3 114.51(14)
C24 C25 H25A 108.6
S3 C25 H25A 108.6
C24 C25 H25B 108.6
S3 C25 H25B 108.6
H25A C25 H25B 107.6
C23 C26 H26A 109.5
C23 C26 H26B 109.5
H26A C26 H26B 109.5
C23 C26 H26C 109.5
H26A C26 H26C 109.5
H26B C26 H26C 109.5
C24 C27 H27A 109.5
C24 C27 H27B 109.5
H27A C27 H27B 109.5
C24 C27 H27C 109.5
H27A C27 H27C 109.5
H27B C27 H27C 109.5
C8 Fe1 C7 40.42(9)
C8 Fe1 C5 163.79(9)
C7 Fe1 C5 155.15(10)
C8 Fe1 C4 125.27(9)
C7 Fe1 C4 162.74(10)
C5 Fe1 C4 40.62(8)
C8 Fe1 C6 67.80(10)
C7 Fe1 C6 40.37(9)
C5 Fe1 C6 121.75(10)
C4 Fe1 C6 154.87(10)
C8 Fe1 C9 40.20(9)
C7 Fe1 C9 67.64(9)
C5 Fe1 C9 127.85(9)
C4 Fe1 C9 107.46(10)
C6 Fe1 C9 67.47(10)
C8 Fe1 C2 117.88(9)
C7 Fe1 C2 107.88(10)
C5 Fe1 C2 68.08(9)
C4 Fe1 C2 68.03(9)
C6 Fe1 C2 128.43(10)
C9 Fe1 C2 151.54(9)
C8 Fe1 C3 105.99(9)
C7 Fe1 C3 125.80(10)
C5 Fe1 C3 68.05(9)
C4 Fe1 C3 40.35(9)
C6 Fe1 C3 164.39(11)
C9 Fe1 C3 117.75(10)
C2 Fe1 C3 40.43(8)
C8 Fe1 C10 67.56(9)
C7 Fe1 C10 67.61(9)
C5 Fe1 C10 110.31(10)
C4 Fe1 C10 120.09(10)
C6 Fe1 C10 40.11(8)
C9 Fe1 C10 40.04(9)
C2 Fe1 C10 166.58(10)
C3 Fe1 C10 152.52(10)
C8 Fe1 C1 152.84(9)
C7 Fe1 C1 120.16(9)
C5 Fe1 C1 40.73(7)
C4 Fe1 C1 68.42(8)
C6 Fe1 C1 110.35(9)
C9 Fe1 C1 166.34(9)
C2 Fe1 C1 40.47(8)
C3 Fe1 C1 68.18(9)
C10 Fe1 C1 129.68(10)
C19 Fe2 C18 40.16(10)
C19 Fe2 C12 147.27(10)
C18 Fe2 C12 115.67(10)
C19 Fe2 C15 131.78(9)
C18 Fe2 C15 169.45(10)
C12 Fe2 C15 67.89(9)
C19 Fe2 C17 68.04(10)
C18 Fe2 C17 40.42(10)
C12 Fe2 C17 108.53(10)
C15 Fe2 C17 149.59(10)
C19 Fe2 C13 115.43(10)
C18 Fe2 C13 107.92(10)
C12 Fe2 C13 40.41(8)
C15 Fe2 C13 67.83(9)
C17 Fe2 C13 130.15(10)
C19 Fe2 C20 40.40(10)
C18 Fe2 C20 67.58(11)
C12 Fe2 C20 170.89(10)
C15 Fe2 C20 110.55(10)
C17 Fe2 C20 67.96(10)
C13 Fe2 C20 148.22(10)
C19 Fe2 C14 108.54(10)
C18 Fe2 C14 130.10(11)
C12 Fe2 C14 68.02(9)
C15 Fe2 C14 40.56(9)
C17 Fe2 C14 168.54(11)
C13 Fe2 C14 40.31(9)
C20 Fe2 C14 117.10(10)
C19 Fe2 C16 67.83(10)
C18 Fe2 C16 67.52(10)
C12 Fe2 C16 131.68(10)
C15 Fe2 C16 118.33(9)
C17 Fe2 C16 40.27(10)
C13 Fe2 C16 169.36(10)
C20 Fe2 C16 40.36(10)
C14 Fe2 C16 149.89(11)
C19 Fe2 C11 170.88(10)
C18 Fe2 C11 148.22(9)
C12 Fe2 C11 40.71(8)
C15 Fe2 C11 40.58(8)
C17 Fe2 C11 116.52(9)
C13 Fe2 C11 68.40(9)
C20 Fe2 C11 132.35(10)
C14 Fe2 C11 68.56(8)
C16 Fe2 C11 110.02(9)
C25 S3 C21 97.30(10)

loop_
_geom_bond_atom_site_label_1
_geom_bond_atom_site_label_2
_geom_bond_distance
C1 C2 1.426(3)
C1 C5 1.433(3)
C1 C21 1.515(3)
C1 Fe1 2.075(2)
C2 C3 1.416(3)
C2 Fe1 2.048(2)
C2 H2 0.9300
C3 C4 1.412(3)
C3 Fe1 2.051(2)
C3 H3 0.9300
C4 C5 1.418(3)
C4 Fe1 2.042(2)
C4 H4 0.9300
C5 Fe1 2.042(2)
C5 H5 0.9300
C6 C10 1.406(3)
C6 C7 1.410(3)
C6 Fe1 2.045(2)
C6 H6 0.9300
C7 C8 1.409(3)
C7 Fe1 2.040(2)
C7 H7 0.9300
C8 C9 1.403(3)
C8 Fe1 2.038(2)
C8 H8 0.9300
C9 C10 1.404(3)
C9 Fe1 2.046(2)
C9 H9 0.9300
C10 Fe1 2.055(2)
C10 H10 0.9300
C11 C15 1.422(3)
C11 C12 1.426(3)
C11 C21 1.517(3)
C11 Fe2 2.057(2)
C12 C13 1.415(3)
C12 Fe2 2.044(2)
C12 H12 0.9300
C13 C14 1.415(3)
C13 Fe2 2.053(2)
C13 H13 0.9300
C14 C15 1.420(3)
C14 Fe2 2.053(2)
C14 H14 0.9300
C15 Fe2 2.045(2)
C15 H15 0.9300
C16 C17 1.413(3)
C16 C20 1.417(3)
C16 Fe2 2.056(2)
C16 H16 0.9300
C17 C18 1.414(3)
C17 Fe2 2.050(2)
C17 H17 0.9300
C18 C19 1.403(3)
C18 Fe2 2.043(2)
C18 H18 0.9300
C19 C20 1.414(3)
C19 Fe2 2.042(2)
C19 H19 0.9300
C20 Fe2 2.053(2)
C20 H20 0.9300
C21 C22 1.532(3)
C21 S3 1.850(2)
C22 C23 1.515(3)
C22 H22A 0.9700
C22 H22B 0.9700
C23 C24 1.339(3)
C23 C26 1.513(3)
C24 C25 1.506(3)
C24 C27 1.510(3)
C25 S3 1.799(2)
C25 H25A 0.9700
C25 H25B 0.9700
C26 H26A 0.9600
C26 H26B 0.9600
C26 H26C 0.9600
C27 H27A 0.9600
C27 H27B 0.9600
C27 H27C 0.9600

loop_
_geom_torsion_atom_site_label_1
_geom_torsion_atom_site_label_2
_geom_torsion_atom_site_label_3
_geom_torsion_atom_site_label_4
_geom_torsion
C5 C1 C2 C3 1.5(2)
C21 C1 C2 C3 -172.9(2)
Fe1 C1 C2 C3 59.72(14)
C5 C1 C2 Fe1 -58.26(15)
C21 C1 C2 Fe1 127.4(2)
C1 C2 C3 C4 -1.1(2)
Fe1 C2 C3 C4 59.13(15)
C1 C2 C3 Fe1 -60.27(14)
C2 C3 C4 C5 0.4(2)
Fe1 C3 C4 C5 59.60(15)
C2 C3 C4 Fe1 -59.24(15)
C3 C4 C5 C1 0.6(2)
Fe1 C4 C5 C1 60.44(15)
C3 C4 C5 Fe1 -59.89(15)
C2 C1 C5 C4 -1.2(2)
C21 C1 C5 C4 173.16(19)
Fe1 C1 C5 C4 -59.71(15)
C2 C1 C5 Fe1 58.48(14)
C21 C1 C5 Fe1 -127.1(2)
C10 C6 C7 C8 0.4(3)
Fe1 C6 C7 C8 -59.71(16)
C10 C6 C7 Fe1 60.10(17)
C6 C7 C8 C9 -0.3(3)
Fe1 C7 C8 C9 -60.13(16)
C6 C7 C8 Fe1 59.88(16)
C7 C8 C9 C10 0.0(3)
Fe1 C8 C9 C10 -59.92(16)
C7 C8 C9 Fe1 59.93(15)
C8 C9 C10 C6 0.2(3)
Fe1 C9 C10 C6 -59.24(17)
C8 C9 C10 Fe1 59.47(16)
C7 C6 C10 C9 -0.4(3)
Fe1 C6 C10 C9 59.28(16)
C7 C6 C10 Fe1 -59.67(16)
C15 C11 C12 C13 0.3(2)
C21 C11 C12 C13 -173.78(18)
Fe2 C11 C12 C13 59.72(15)
C15 C11 C12 Fe2 -59.45(14)
C21 C11 C12 Fe2 126.51(19)
C11 C12 C13 C14 -0.4(2)
Fe2 C12 C13 C14 59.34(16)
C11 C12 C13 Fe2 -59.71(14)
C12 C13 C14 C15 0.3(3)
Fe2 C13 C14 C15 59.41(16)
C12 C13 C14 Fe2 -59.08(15)
C13 C14 C15 C11 -0.2(3)
Fe2 C14 C15 C11 59.51(15)
C13 C14 C15 Fe2 -59.68(16)
C12 C11 C15 C14 -0.1(2)
C21 C11 C15 C14 173.81(19)
Fe2 C11 C15 C14 -59.44(15)
C12 C11 C15 Fe2 59.38(14)
C21 C11 C15 Fe2 -126.7(2)
C20 C16 C17 C18 -0.5(3)
Fe2 C16 C17 C18 -59.78(17)
C20 C16 C17 Fe2 59.25(16)
C16 C17 C18 C19 0.8(3)
Fe2 C17 C18 C19 -59.38(18)
C16 C17 C18 Fe2 60.14(16)
C17 C18 C19 C20 -0.7(3)
Fe2 C18 C19 C20 -60.19(17)
C17 C18 C19 Fe2 59.49(17)
C18 C19 C20 C16 0.4(3)
Fe2 C19 C20 C16 -59.66(16)
C18 C19 C20 Fe2 60.02(17)
C17 C16 C20 C19 0.1(3)
Fe2 C16 C20 C19 59.33(16)
C17 C16 C20 Fe2 -59.22(16)
C2 C1 C21 C11 68.4(2)
C5 C1 C21 C11 -104.8(2)
Fe1 C1 C21 C11 162.43(15)
C2 C1 C21 C22 -165.21(19)
C5 C1 C21 C22 21.5(3)
Fe1 C1 C21 C22 -71.2(2)
C2 C1 C21 S3 -48.1(2)
C5 C1 C21 S3 138.6(2)
Fe1 C1 C21 S3 45.9(2)
C15 C11 C21 C1 141.4(2)
C12 C11 C21 C1 -45.8(3)
Fe2 C11 C21 C1 46.7(2)
C15 C11 C21 C22 16.4(3)
C12 C11 C21 C22 -170.87(18)
Fe2 C11 C21 C22 -78.3(2)
C15 C11 C21 S3 -102.4(2)
C12 C11 C21 S3 70.4(2)
Fe2 C11 C21 S3 162.93(13)
C1 C21 C22 C23 159.74(18)
C11 C21 C22 C23 -74.9(2)
S3 C21 C22 C23 43.4(2)
C21 C22 C23 C24 -11.0(3)
C21 C22 C23 C26 172.42(19)
C26 C23 C24 C25 177.5(2)
C22 C23 C24 C25 1.4(3)
C26 C23 C24 C27 -2.2(4)
C22 C23 C24 C27 -178.4(2)
C23 C24 C25 S3 -28.6(3)
C27 C24 C25 S3 151.24(16)
C9 C8 Fe1 C7 118.72(19)
C9 C8 Fe1 C5 -48.3(4)
C7 C8 Fe1 C5 -167.0(3)
C9 C8 Fe1 C4 -74.47(17)
C7 C8 Fe1 C4 166.81(14)
C9 C8 Fe1 C6 80.90(15)
C7 C8 Fe1 C6 -37.82(14)
C7 C8 Fe1 C9 -118.72(19)
C9 C8 Fe1 C2 -156.18(14)
C7 C8 Fe1 C2 85.10(15)
C9 C8 Fe1 C3 -114.28(15)
C7 C8 Fe1 C3 127.01(14)
C9 C8 Fe1 C10 37.38(14)
C7 C8 Fe1 C10 -81.34(15)
C9 C8 Fe1 C1 172.47(18)
C7 C8 Fe1 C1 53.8(2)
C6 C7 Fe1 C8 -118.8(2)
C8 C7 Fe1 C5 171.4(2)
C6 C7 Fe1 C5 52.6(3)
C8 C7 Fe1 C4 -38.9(4)
C6 C7 Fe1 C4 -157.7(3)
C8 C7 Fe1 C6 118.8(2)
C8 C7 Fe1 C9 37.74(13)
C6 C7 Fe1 C9 -81.04(16)
C8 C7 Fe1 C2 -112.27(13)
C6 C7 Fe1 C2 128.95(15)
C8 C7 Fe1 C3 -71.17(16)
C6 C7 Fe1 C3 170.06(14)
C8 C7 Fe1 C10 81.20(15)
C6 C7 Fe1 C10 -37.58(14)
C8 C7 Fe1 C1 -154.80(13)
C6 C7 Fe1 C1 86.43(16)
C4 C5 Fe1 C8 -33.6(4)
C1 C5 Fe1 C8 -152.8(3)
C4 C5 Fe1 C7 166.7(2)
C1 C5 Fe1 C7 47.5(3)
C1 C5 Fe1 C4 -119.2(2)
C4 C5 Fe1 C6 -156.04(14)
C1 C5 Fe1 C6 84.74(17)
C4 C5 Fe1 C9 -71.20(17)
C1 C5 Fe1 C9 169.58(14)
C4 C5 Fe1 C2 81.36(14)
C1 C5 Fe1 C2 -37.87(13)
C4 C5 Fe1 C3 37.62(13)
C1 C5 Fe1 C3 -81.61(15)
C4 C5 Fe1 C10 -112.93(15)
C1 C5 Fe1 C10 127.85(15)
C4 C5 Fe1 C1 119.2(2)
C3 C4 Fe1 C8 -71.87(16)
C5 C4 Fe1 C8 169.09(13)
C3 C4 Fe1 C7 -42.0(4)
C5 C4 Fe1 C7 -161.0(3)
C3 C4 Fe1 C5 119.03(19)
C3 C4 Fe1 C6 173.4(2)
C5 C4 Fe1 C6 54.4(3)
C3 C4 Fe1 C9 -112.56(14)
C5 C4 Fe1 C9 128.41(14)
C3 C4 Fe1 C2 37.54(12)
C5 C4 Fe1 C2 -81.49(14)
C5 C4 Fe1 C3 -119.03(19)
C3 C4 Fe1 C10 -154.37(14)
C5 C4 Fe1 C10 86.60(16)
C3 C4 Fe1 C1 81.27(14)
C5 C4 Fe1 C1 -37.76(13)
C10 C6 Fe1 C8 -81.06(15)
C7 C6 Fe1 C8 37.87(14)
C10 C6 Fe1 C7 -118.9(2)
C10 C6 Fe1 C5 84.20(16)
C7 C6 Fe1 C5 -156.88(14)
C10 C6 Fe1 C4 45.7(3)
C7 C6 Fe1 C4 164.6(2)
C10 C6 Fe1 C9 -37.43(14)
C7 C6 Fe1 C9 81.49(16)
C10 C6 Fe1 C2 170.22(14)
C7 C6 Fe1 C2 -70.86(18)
C10 C6 Fe1 C3 -150.3(3)
C7 C6 Fe1 C3 -31.4(4)
C7 C6 Fe1 C10 118.9(2)
C10 C6 Fe1 C1 128.07(14)
C7 C6 Fe1 C1 -113.01(15)
C10 C9 Fe1 C8 119.3(2)
C8 C9 Fe1 C7 -37.94(13)
C10 C9 Fe1 C7 81.34(16)
C8 C9 Fe1 C5 164.69(14)
C10 C9 Fe1 C5 -76.02(17)
C8 C9 Fe1 C4 124.45(14)
C10 C9 Fe1 C4 -116.27(15)
C8 C9 Fe1 C6 -81.79(15)
C10 C9 Fe1 C6 37.50(13)
C8 C9 Fe1 C2 48.5(3)
C10 C9 Fe1 C2 167.78(18)
C8 C9 Fe1 C3 81.94(16)
C10 C9 Fe1 C3 -158.77(14)
C8 C9 Fe1 C10 -119.3(2)
C8 C9 Fe1 C1 -165.3(3)
C10 C9 Fe1 C1 -46.1(4)
C3 C2 Fe1 C8 81.93(15)
C1 C2 Fe1 C8 -158.54(12)
C3 C2 Fe1 C7 124.68(14)
C1 C2 Fe1 C7 -115.79(13)
C3 C2 Fe1 C5 -81.43(14)
C1 C2 Fe1 C5 38.10(12)
C3 C2 Fe1 C4 -37.47(13)
C1 C2 Fe1 C4 82.06(13)
C3 C2 Fe1 C6 164.70(14)
C1 C2 Fe1 C6 -75.77(16)
C3 C2 Fe1 C9 48.8(2)
C1 C2 Fe1 C9 168.31(18)
C1 C2 Fe1 C3 119.53(18)
C3 C2 Fe1 C10 -167.2(4)
C1 C2 Fe1 C10 -47.6(4)
C3 C2 Fe1 C1 -119.53(18)
C4 C3 Fe1 C8 126.18(13)
C2 C3 Fe1 C8 -114.44(13)
C4 C3 Fe1 C7 165.85(14)
C2 C3 Fe1 C7 -74.77(16)
C4 C3 Fe1 C5 -37.86(12)
C2 C3 Fe1 C5 81.52(13)
C2 C3 Fe1 C4 119.38(18)
C4 C3 Fe1 C6 -169.6(3)
C2 C3 Fe1 C6 -50.2(4)
C4 C3 Fe1 C9 84.51(15)
C2 C3 Fe1 C9 -156.10(13)
C4 C3 Fe1 C2 -119.38(18)
C4 C3 Fe1 C10 54.2(2)
C2 C3 Fe1 C10 173.58(18)
C4 C3 Fe1 C1 -81.92(13)
C2 C3 Fe1 C1 37.47(12)
C9 C10 Fe1 C8 -37.52(14)
C6 C10 Fe1 C8 81.70(16)
C9 C10 Fe1 C7 -81.41(16)
C6 C10 Fe1 C7 37.82(14)
C9 C10 Fe1 C5 125.21(14)
C6 C10 Fe1 C5 -115.57(15)
C9 C10 Fe1 C4 81.34(16)
C6 C10 Fe1 C4 -159.44(14)
C9 C10 Fe1 C6 -119.2(2)
C6 C10 Fe1 C9 119.2(2)
C9 C10 Fe1 C2 -154.2(4)
C6 C10 Fe1 C2 -35.0(5)
C9 C10 Fe1 C3 44.0(3)
C6 C10 Fe1 C3 163.20(19)
C9 C10 Fe1 C1 167.23(13)
C6 C10 Fe1 C1 -73.54(17)
C2 C1 Fe1 C8 45.1(2)
C5 C1 Fe1 C8 163.77(19)
C21 C1 Fe1 C8 -76.2(3)
C2 C1 Fe1 C7 82.31(15)
C5 C1 Fe1 C7 -159.01(15)
C21 C1 Fe1 C7 -39.0(2)
C2 C1 Fe1 C5 -118.67(19)
C21 C1 Fe1 C5 120.0(3)
C2 C1 Fe1 C4 -81.01(13)
C5 C1 Fe1 C4 37.67(14)
C21 C1 Fe1 C4 157.7(2)
C2 C1 Fe1 C6 125.91(14)
C5 C1 Fe1 C6 -115.42(15)
C21 C1 Fe1 C6 4.6(2)
C2 C1 Fe1 C9 -155.9(4)
C5 C1 Fe1 C9 -37.2(5)
C21 C1 Fe1 C9 82.8(4)
C5 C1 Fe1 C2 118.67(19)
C21 C1 Fe1 C2 -121.3(2)
C2 C1 Fe1 C3 -37.43(13)
C5 C1 Fe1 C3 81.24(15)
C21 C1 Fe1 C3 -158.8(2)
C2 C1 Fe1 C10 167.13(13)
C5 C1 Fe1 C10 -74.19(17)
C21 C1 Fe1 C10 45.8(2)
C20 C19 Fe2 C18 118.7(2)
C18 C19 Fe2 C12 53.0(2)
C20 C19 Fe2 C12 171.70(16)
C18 C19 Fe2 C15 170.20(16)
C20 C19 Fe2 C15 -71.12(18)
C18 C19 Fe2 C17 -37.34(15)
C20 C19 Fe2 C17 81.35(16)
C18 C19 Fe2 C13 87.98(18)
C20 C19 Fe2 C13 -153.34(14)
C18 C19 Fe2 C20 -118.7(2)
C18 C19 Fe2 C14 131.00(17)
C20 C19 Fe2 C14 -110.32(15)
C18 C19 Fe2 C16 -80.94(17)
C20 C19 Fe2 C16 37.74(14)
C17 C18 Fe2 C19 -119.8(2)
C19 C18 Fe2 C12 -151.37(15)
C17 C18 Fe2 C12 88.81(16)
C19 C18 Fe2 C15 -43.9(6)
C17 C18 Fe2 C15 -163.7(5)
C19 C18 Fe2 C17 119.8(2)
C19 C18 Fe2 C13 -108.46(17)
C17 C18 Fe2 C13 131.72(16)
C19 C18 Fe2 C20 37.96(15)
C17 C18 Fe2 C20 -81.86(16)
C19 C18 Fe2 C14 -69.3(2)
C17 C18 Fe2 C14 170.87(15)
C19 C18 Fe2 C16 81.79(17)
C17 C18 Fe2 C16 -38.03(15)
C19 C18 Fe2 C11 173.82(17)
C17 C18 Fe2 C11 54.0(2)
C13 C12 Fe2 C19 53.0(2)
C11 C12 Fe2 C19 172.58(16)
C13 C12 Fe2 C18 87.82(16)
C11 C12 Fe2 C18 -152.55(13)
C13 C12 Fe2 C15 -81.32(14)
C11 C12 Fe2 C15 38.31(12)
C13 C12 Fe2 C17 130.95(14)
C11 C12 Fe2 C17 -109.43(14)
C11 C12 Fe2 C13 119.63(18)
C13 C12 Fe2 C14 -37.40(13)
C11 C12 Fe2 C14 82.23(13)
C13 C12 Fe2 C16 169.77(14)
C11 C12 Fe2 C16 -70.60(16)
C13 C12 Fe2 C11 -119.63(18)
C14 C15 Fe2 C19 -67.15(19)
C11 C15 Fe2 C19 172.84(14)
C14 C15 Fe2 C18 -30.3(6)
C11 C15 Fe2 C18 -150.3(5)
C14 C15 Fe2 C12 81.57(15)
C11 C15 Fe2 C12 -38.43(12)
C14 C15 Fe2 C17 170.73(19)
C11 C15 Fe2 C17 50.7(2)
C14 C15 Fe2 C13 37.78(13)
C11 C15 Fe2 C13 -82.22(14)
C14 C15 Fe2 C20 -108.07(16)
C11 C15 Fe2 C20 131.93(14)
C11 C15 Fe2 C14 -120.01(19)
C14 C15 Fe2 C16 -151.81(15)
C11 C15 Fe2 C16 88.18(15)
C14 C15 Fe2 C11 120.01(19)
C16 C17 Fe2 C19 -81.17(16)
C18 C17 Fe2 C19 37.11(15)
C16 C17 Fe2 C18 -118.3(2)
C16 C17 Fe2 C12 133.59(15)
C18 C17 Fe2 C12 -108.13(15)
C16 C17 Fe2 C15 55.9(2)
C18 C17 Fe2 C15 174.19(18)
C16 C17 Fe2 C13 173.43(14)
C18 C17 Fe2 C13 -68.29(19)
C16 C17 Fe2 C20 -37.45(15)
C18 C17 Fe2 C20 80.83(17)
C16 C17 Fe2 C14 -155.9(5)
C18 C17 Fe2 C14 -37.6(6)
C18 C17 Fe2 C16 118.3(2)
C16 C17 Fe2 C11 90.16(16)
C18 C17 Fe2 C11 -151.56(14)
C14 C13 Fe2 C19 89.07(15)
C12 C13 Fe2 C19 -151.46(14)
C14 C13 Fe2 C18 131.71(14)
C12 C13 Fe2 C18 -108.82(14)
C14 C13 Fe2 C12 -119.47(19)
C14 C13 Fe2 C15 -38.01(13)
C12 C13 Fe2 C15 81.46(14)
C14 C13 Fe2 C17 170.99(15)
C12 C13 Fe2 C17 -69.55(17)
C14 C13 Fe2 C20 55.6(2)
C12 C13 Fe2 C20 175.02(18)
C12 C13 Fe2 C14 119.47(19)
C14 C13 Fe2 C16 -165.4(5)
C12 C13 Fe2 C16 -45.9(6)
C14 C13 Fe2 C11 -81.89(14)
C12 C13 Fe2 C11 37.57(13)
C16 C20 Fe2 C19 118.9(2)
C19 C20 Fe2 C18 -37.74(15)
C16 C20 Fe2 C18 81.19(16)
C19 C20 Fe2 C15 131.10(14)
C16 C20 Fe2 C15 -109.97(15)
C19 C20 Fe2 C17 -81.56(16)
C16 C20 Fe2 C17 37.37(15)
C19 C20 Fe2 C13 50.3(2)
C16 C20 Fe2 C13 169.23(17)
C19 C20 Fe2 C14 87.12(16)
C16 C20 Fe2 C14 -153.95(15)
C19 C20 Fe2 C16 -118.9(2)
C19 C20 Fe2 C11 172.01(14)
C16 C20 Fe2 C11 -69.06(19)
C13 C14 Fe2 C19 -107.74(15)
C15 C14 Fe2 C19 133.55(14)
C13 C14 Fe2 C18 -68.22(17)
C15 C14 Fe2 C18 173.07(14)
C13 C14 Fe2 C12 37.49(13)
C15 C14 Fe2 C12 -81.22(14)
C13 C14 Fe2 C15 118.71(19)
C13 C14 Fe2 C17 -37.1(6)
C15 C14 Fe2 C17 -155.8(5)
C15 C14 Fe2 C13 -118.71(19)
C13 C14 Fe2 C20 -150.80(14)
C15 C14 Fe2 C20 90.49(16)
C13 C14 Fe2 C16 174.67(18)
C15 C14 Fe2 C16 56.0(2)
C13 C14 Fe2 C11 81.47(14)
C15 C14 Fe2 C11 -37.24(13)
C17 C16 Fe2 C19 81.73(16)
C20 C16 Fe2 C19 -37.77(15)
C17 C16 Fe2 C18 38.16(15)
C20 C16 Fe2 C18 -81.34(17)
C17 C16 Fe2 C12 -66.87(18)
C20 C16 Fe2 C12 173.63(15)
C17 C16 Fe2 C15 -151.56(15)
C20 C16 Fe2 C15 88.93(17)
C20 C16 Fe2 C17 -119.5(2)
C17 C16 Fe2 C13 -28.3(6)
C20 C16 Fe2 C13 -147.8(5)
C17 C16 Fe2 C20 119.5(2)
C17 C16 Fe2 C14 170.69(18)
C20 C16 Fe2 C14 51.2(3)
C17 C16 Fe2 C11 -107.77(15)
C20 C16 Fe2 C11 132.72(16)
C15 C11 Fe2 C18 170.08(19)
C12 C11 Fe2 C18 52.1(2)
C21 C11 Fe2 C18 -67.4(3)
C15 C11 Fe2 C12 118.01(18)
C21 C11 Fe2 C12 -119.5(2)
C12 C11 Fe2 C15 -118.01(18)
C21 C11 Fe2 C15 122.5(2)
C15 C11 Fe2 C17 -154.03(13)
C12 C11 Fe2 C17 87.96(14)
C21 C11 Fe2 C17 -31.5(2)
C15 C11 Fe2 C13 80.70(14)
C12 C11 Fe2 C13 -37.31(12)
C21 C11 Fe2 C13 -156.8(2)
C15 C11 Fe2 C20 -70.49(17)
C12 C11 Fe2 C20 171.50(14)
C21 C11 Fe2 C20 52.0(2)
C15 C11 Fe2 C14 37.22(13)
C12 C11 Fe2 C14 -80.78(14)
C21 C11 Fe2 C14 159.7(2)
C15 C11 Fe2 C16 -110.56(14)
C12 C11 Fe2 C16 131.43(13)
C21 C11 Fe2 C16 11.9(2)
C24 C25 S3 C21 53.38(17)
C1 C21 S3 C25 -177.68(14)
C11 C21 S3 C25 63.14(15)
C22 C21 S3 C25 -58.81(15)
